data_1506159
loop_
_publ_author_name
'Li, Guo-You'
'Li, Bo-Gang'
'Yang, Tao'
'Liu, Guang-Ye'
'Zhang, Guo-Lin'

_publ_section_title
;
 Chaetoindicins A-C, three isoquinoline alkaloids from the fungus
 Chaetomium indicum.
;
_journal_issue 16
_journal_name_full 'Organic letters'
_journal_page_first 3613
_journal_page_last 3615
_journal_paper_doi 10.1021/ol061525k
_journal_volume 8
_journal_year 2006
_chemical_formula_sum 'C16 H19 N O4'
_chemical_formula_weight 289.32
_chemical_name_systematic
; 
 ? 
;
_space_group_IT_number 14
_symmetry_cell_setting monoclinic
_symmetry_space_group_name_Hall '-P 2yn'
_symmetry_space_group_name_H-M 'P 1 21/n 1'
_atom_sites_solution_hydrogens geom
_atom_sites_solution_primary direct
_atom_sites_solution_secondary difmap
_audit_creation_method SHELXL-97
_cell_angle_alpha 90.00
_cell_angle_beta 109.04(1)
_cell_angle_gamma 90.00
_cell_formula_units_Z 4
_cell_length_a 8.777(1)
_cell_length_b 13.634(2)
_cell_length_c 12.888(2)
_cell_measurement_reflns_used 34
_cell_measurement_temperature 287(2)
_cell_measurement_theta_max 13.57
_cell_measurement_theta_min 2.48
_cell_volume 1457.9(4)
_computing_cell_refinement 'Siemens XSCANS'
_computing_data_collection 'Siemens XSCANS'
_computing_data_reduction 'Siemens SHELXTL'
_computing_molecular_graphics 'Siemens SHELXTL'
_computing_publication_material 'Siemens SHELXTL'
_computing_structure_refinement 'SHELXL-97 (Sheldrick, 1997)'
_computing_structure_solution 'SHELXS-97 (Sheldrick, 1990)'
_diffrn_ambient_temperature 287(2)
_diffrn_measured_fraction_theta_full 1.000
_diffrn_measured_fraction_theta_max 1.000
_diffrn_measurement_device_type 'Siemens P4'
_diffrn_measurement_method '\w scans'
_diffrn_radiation_monochromator graphite
_diffrn_radiation_source 'normal-focus sealed tube'
_diffrn_radiation_type MoK\a
_diffrn_radiation_wavelength 0.71073
_diffrn_reflns_av_R_equivalents 0.0157
_diffrn_reflns_av_sigmaI/netI 0.0456
_diffrn_reflns_limit_h_max 11
_diffrn_reflns_limit_h_min 0
_diffrn_reflns_limit_k_max 17
_diffrn_reflns_limit_k_min 0
_diffrn_reflns_limit_l_max 15
_diffrn_reflns_limit_l_min -16
_diffrn_reflns_number 3841
_diffrn_reflns_theta_full 27.50
_diffrn_reflns_theta_max 27.50
_diffrn_reflns_theta_min 2.24
_diffrn_standards_decay_% 1.39
_diffrn_standards_interval_count 97
_diffrn_standards_number 3
_exptl_absorpt_coefficient_mu 0.095
_exptl_absorpt_correction_type none
_exptl_crystal_density_diffrn 1.318
_exptl_crystal_density_method 'not measured'
_exptl_crystal_F_000 616
_exptl_crystal_size_max 0.56
_exptl_crystal_size_mid 0.52
_exptl_crystal_size_min 0.16
_refine_diff_density_max 0.229
_refine_diff_density_min -0.159
_refine_diff_density_rms 0.038
_refine_ls_extinction_coef 0.0090(12)
_refine_ls_extinction_expression Fc^*^=kFc[1+0.001xFc^2^\l^3^/sin(2\q)]^-1/4^
_refine_ls_extinction_method SHELXL
_refine_ls_goodness_of_fit_ref 0.945
_refine_ls_hydrogen_treatment constr
_refine_ls_matrix_type full
_refine_ls_number_parameters 195
_refine_ls_number_reflns 3354
_refine_ls_number_restraints 0
_refine_ls_restrained_S_all 0.945
_refine_ls_R_factor_all 0.0727
_refine_ls_R_factor_gt 0.0417
_refine_ls_shift/su_max 0.000
_refine_ls_shift/su_mean 0.000
_refine_ls_structure_factor_coef Fsqd
_refine_ls_weighting_details 'calc w=1/[\s^2^(Fo^2^)+(0.0462P)^2^+0.0000P] where P=(Fo^2^+2Fc^2^)/3'
_refine_ls_weighting_scheme calc
_refine_ls_wR_factor_gt 0.0936
_refine_ls_wR_factor_ref 0.1008
_reflns_number_gt 2083
_reflns_number_total 3354
_reflns_threshold_expression >2sigma(I)
_cod_data_source_file ol061525ksi20060621_101700.cif
_cod_data_source_block y2133
_cod_depositor_comments
;
The following automatic conversions were performed:

'_symmetry_cell_setting' value 'Monoclinic' changed to 'monoclinic'
according to /home/saulius/struct/CIF-dictionaries/cif_core.dic
dictionary named 'cif_core.dic' version 2.4.1 from 2010-06-29.

Automatic conversion script
Id: cif_fix_values 1715 2011-07-08 13:25:40Z adriana 
;
_cod_original_cell_volume 1457.78(43)
_cod_original_sg_symbol_H-M P2(1)/n
_cod_database_code 1506159

loop_
_symmetry_equiv_pos_as_xyz
'x, y, z'
'-x+1/2, y+1/2, -z+1/2'
'-x, -y, -z'
'x-1/2, -y-1/2, z-1/2'

loop_
_atom_site_label
_atom_site_type_symbol
_atom_site_fract_x
_atom_site_fract_y
_atom_site_fract_z
_atom_site_U_iso_or_equiv
_atom_site_adp_type
_atom_site_occupancy
_atom_site_symmetry_multiplicity
_atom_site_calc_flag
_atom_site_refinement_flags
O1 O 0.47566(13) 0.28629(8) 0.25301(8) 0.0353(3) Uani 1 1 d .
H1O H 0.5455 0.2438 0.2662 0.042 Uiso 1 1 calc R
O2 O 0.47138(15) 0.63001(9) 0.32874(11) 0.0531(4) Uani 1 1 d .
O3 O 0.73988(13) 0.33450(8) 0.45929(9) 0.0401(3) Uani 1 1 d .
O4 O 0.69479(14) 0.14494(8) 0.33404(9) 0.0375(3) Uani 1 1 d .
H4O H 0.6406 0.0947 0.3190 0.045 Uiso 1 1 calc R
N7 N 0.02975(16) 0.49309(10) 0.24577(11) 0.0385(3) Uani 1 1 d .
C1 C 0.49754(18) 0.24804(11) 0.44295(12) 0.0337(4) Uani 1 1 d .
H1A H 0.4506 0.1858 0.4120 0.040 Uiso 1 1 calc R
H1B H 0.4526 0.2676 0.4993 0.040 Uiso 1 1 calc R
C10 C 0.76257(19) 0.15458(12) 0.45170(13) 0.0364(4) Uani 1 1 d .
C2 C 0.68283(19) 0.24113(11) 0.48960(13) 0.0352(4) Uani 1 1 d .
H2 H 0.7140 0.2386 0.5698 0.042 Uiso 1 1 calc R
C12 C 0.9420(2) 0.17268(15) 0.47811(16) 0.0557(5) Uani 1 1 d .
H12A H 0.9903 0.1173 0.4550 0.067 Uiso 1 1 calc R
H12B H 0.9909 0.1819 0.5558 0.067 Uiso 1 1 calc R
H12C H 0.9581 0.2303 0.4402 0.067 Uiso 1 1 calc R
C3A C 0.61384(18) 0.39083(11) 0.40269(13) 0.0320(4) Uani 1 1 d .
C11 C 0.7330(2) 0.06229(13) 0.50860(15) 0.0540(5) Uani 1 1 d .
H11A H 0.6191 0.0526 0.4916 0.065 Uiso 1 1 calc R
H11B H 0.7824 0.0692 0.5865 0.065 Uiso 1 1 calc R
H11C H 0.7788 0.0069 0.4836 0.065 Uiso 1 1 calc R
C4 C 0.62443(18) 0.48801(11) 0.39095(12) 0.0325(4) Uani 1 1 d .
C5A C 0.31938(18) 0.48540(11) 0.31478(12) 0.0320(4) Uani 1 1 d .
C5 C 0.47436(19) 0.54122(11) 0.34245(13) 0.0343(4) Uani 1 1 d .
C6 C 0.17411(19) 0.53596(12) 0.27781(13) 0.0370(4) Uani 1 1 d .
H6 H 0.1779 0.6041 0.2753 0.044 Uiso 1 1 calc R
C8 C 0.02459(19) 0.39425(12) 0.25043(13) 0.0356(4) Uani 1 1 d .
C9A C 0.31322(18) 0.38372(11) 0.32178(12) 0.0300(4) Uani 1 1 d .
C9 C 0.16351(19) 0.33843(12) 0.28891(13) 0.0351(4) Uani 1 1 d .
H9 H 0.1564 0.2705 0.2927 0.042 Uiso 1 1 calc R
C9B C 0.46840(18) 0.32644(11) 0.35412(12) 0.0293(3) Uani 1 1 d .
C13 C 0.7801(2) 0.54408(12) 0.43036(15) 0.0436(4) Uani 1 1 d .
H13A H 0.7595 0.6124 0.4134 0.052 Uiso 0.50 1 calc PR
H13B H 0.8526 0.5196 0.3945 0.052 Uiso 0.50 1 calc PR
H13C H 0.8277 0.5361 0.5083 0.052 Uiso 0.50 1 calc PR
H13D H 0.8671 0.4997 0.4641 0.052 Uiso 0.50 1 calc PR
H13E H 0.7739 0.5924 0.4830 0.052 Uiso 0.50 1 calc PR
H13F H 0.7988 0.5760 0.3692 0.052 Uiso 0.50 1 calc PR
C14 C -0.13979(19) 0.34807(13) 0.21136(16) 0.0485(5) Uani 1 1 d .
H14A H -0.2203 0.3984 0.1880 0.058 Uiso 0.50 1 calc PR
H14B H -0.1567 0.3113 0.2702 0.058 Uiso 0.50 1 calc PR
H14C H -0.1474 0.3050 0.1510 0.058 Uiso 0.50 1 calc PR
H14D H -0.1293 0.2781 0.2181 0.058 Uiso 0.50 1 calc PR
H14E H -0.1929 0.3652 0.1359 0.058 Uiso 0.50 1 calc PR
H14F H -0.2022 0.3715 0.2551 0.058 Uiso 0.50 1 calc PR

loop_
_atom_site_aniso_label
_atom_site_aniso_U_11
_atom_site_aniso_U_22
_atom_site_aniso_U_33
_atom_site_aniso_U_23
_atom_site_aniso_U_13
_atom_site_aniso_U_12
O1 0.0337(7) 0.0374(6) 0.0306(6) -0.0030(5) 0.0047(5) 0.0069(5)
O2 0.0455(8) 0.0316(7) 0.0763(9) 0.0080(6) 0.0119(7) -0.0008(6)
O3 0.0284(6) 0.0340(6) 0.0490(7) 0.0011(5) 0.0005(5) 0.0011(5)
O4 0.0378(7) 0.0345(6) 0.0359(6) -0.0019(5) 0.0063(5) 0.0007(5)
N7 0.0308(8) 0.0376(8) 0.0429(8) -0.0003(6) 0.0061(6) 0.0039(6)
C1 0.0324(9) 0.0346(9) 0.0328(8) 0.0012(7) 0.0087(7) 0.0032(7)
C10 0.0334(9) 0.0362(9) 0.0326(9) 0.0018(7) 0.0015(7) 0.0066(7)
C2 0.0362(9) 0.0342(9) 0.0304(8) 0.0020(7) 0.0044(7) 0.0026(7)
C12 0.0357(11) 0.0625(13) 0.0589(12) -0.0066(10) 0.0020(9) 0.0141(9)
C3A 0.0250(8) 0.0360(9) 0.0323(8) -0.0014(7) 0.0059(7) 0.0030(7)
C11 0.0710(14) 0.0401(10) 0.0464(11) 0.0090(8) 0.0132(10) 0.0139(10)
C4 0.0294(9) 0.0330(9) 0.0338(9) -0.0031(7) 0.0086(7) -0.0026(7)
C5A 0.0291(9) 0.0331(9) 0.0315(8) -0.0003(7) 0.0068(7) 0.0020(7)
C5 0.0360(9) 0.0297(9) 0.0357(9) -0.0001(7) 0.0096(7) -0.0002(7)
C6 0.0355(10) 0.0304(9) 0.0414(9) -0.0003(7) 0.0073(7) 0.0042(7)
C8 0.0294(9) 0.0386(9) 0.0370(9) -0.0029(7) 0.0082(7) 0.0012(7)
C9A 0.0286(9) 0.0305(8) 0.0286(8) -0.0012(6) 0.0062(7) 0.0023(6)
C9 0.0326(9) 0.0299(9) 0.0414(9) -0.0026(7) 0.0100(7) 0.0006(7)
C9B 0.0267(8) 0.0286(8) 0.0303(8) -0.0023(6) 0.0062(6) 0.0023(6)
C13 0.0346(10) 0.0417(10) 0.0525(11) -0.0036(8) 0.0114(8) -0.0052(8)
C14 0.0298(9) 0.0472(11) 0.0645(12) -0.0013(9) 0.0097(9) 0.0005(8)

loop_
_atom_type_symbol
_atom_type_description
_atom_type_scat_dispersion_real
_atom_type_scat_dispersion_imag
_atom_type_scat_source
C C 0.0033 0.0016 'International Tables Vol C Tables 4.2.6.8 and 6.1.1.4'
H H 0.0000 0.0000 'International Tables Vol C Tables 4.2.6.8 and 6.1.1.4'
N N 0.0061 0.0033 'International Tables Vol C Tables 4.2.6.8 and 6.1.1.4'
O O 0.0106 0.0060 'International Tables Vol C Tables 4.2.6.8 and 6.1.1.4'

loop_
_geom_angle_atom_site_label_1
_geom_angle_atom_site_label_2
_geom_angle_atom_site_label_3
_geom_angle
C9B O1 H1O 109.5
C3A O3 C2 110.32(12)
C10 O4 H4O 109.5
C6 N7 C8 117.79(14)
C9B C1 C2 103.46(12)
C9B C1 H1A 111.1
C2 C1 H1A 111.1
C9B C1 H1B 111.1
C2 C1 H1B 111.1
H1A C1 H1B 109.0
O4 C10 C12 106.99(14)
O4 C10 C11 110.77(13)
C12 C10 C11 110.73(14)
O4 C10 C2 109.32(12)
C12 C10 C2 110.60(14)
C11 C10 C2 108.43(14)
O3 C2 C10 110.65(13)
O3 C2 C1 104.56(12)
C10 C2 C1 117.17(13)
O3 C2 H2 108.0
C10 C2 H2 108.0
C1 C2 H2 108.0
C10 C12 H12A 109.5
C10 C12 H12B 109.5
H12A C12 H12B 109.5
C10 C12 H12C 109.5
H12A C12 H12C 109.5
H12B C12 H12C 109.5
C4 C3A O3 123.31(15)
C4 C3A C9B 127.56(14)
O3 C3A C9B 109.10(13)
C10 C11 H11A 109.5
C10 C11 H11B 109.5
H11A C11 H11B 109.5
C10 C11 H11C 109.5
H11A C11 H11C 109.5
H11B C11 H11C 109.5
C3A C4 C5 117.08(14)
C3A C4 C13 123.63(15)
C5 C4 C13 119.20(14)
C6 C5A C9A 117.75(15)
C6 C5A C5 119.37(14)
C9A C5A C5 122.86(14)
O2 C5 C4 121.99(15)
O2 C5 C5A 119.61(15)
C4 C5 C5A 118.30(13)
N7 C6 C5A 124.19(15)
N7 C6 H6 117.9
C5A C6 H6 117.9
N7 C8 C9 121.74(15)
N7 C8 C14 116.47(14)
C9 C8 C14 121.79(15)
C9 C9A C5A 118.47(14)
C9 C9A C9B 122.33(14)
C5A C9A C9B 118.93(14)
C8 C9 C9A 120.03(15)
C8 C9 H9 120.0
C9A C9 H9 120.0
O1 C9B C9A 104.52(12)
O1 C9B C3A 108.49(12)
C9A C9B C3A 112.33(13)
O1 C9B C1 111.61(12)
C9A C9B C1 119.08(13)
C3A C9B C1 100.63(12)
C4 C13 H13A 109.5
C4 C13 H13B 109.5
H13A C13 H13B 109.5
C4 C13 H13C 109.5
H13A C13 H13C 109.5
H13B C13 H13C 109.5
C4 C13 H13D 109.5
H13A C13 H13D 141.1
H13B C13 H13D 56.3
H13C C13 H13D 56.3
C4 C13 H13E 109.5
H13A C13 H13E 56.3
H13B C13 H13E 141.1
H13C C13 H13E 56.3
H13D C13 H13E 109.5
C4 C13 H13F 109.5
H13A C13 H13F 56.3
H13B C13 H13F 56.3
H13C C13 H13F 141.1
H13D C13 H13F 109.5
H13E C13 H13F 109.5
C8 C14 H14A 109.5
C8 C14 H14B 109.5
H14A C14 H14B 109.5
C8 C14 H14C 109.5
H14A C14 H14C 109.5
H14B C14 H14C 109.5
C8 C14 H14D 109.5
H14A C14 H14D 141.1
H14B C14 H14D 56.3
H14C C14 H14D 56.3
C8 C14 H14E 109.5
H14A C14 H14E 56.3
H14B C14 H14E 141.1
H14C C14 H14E 56.3
H14D C14 H14E 109.5
C8 C14 H14F 109.5
H14A C14 H14F 56.3
H14B C14 H14F 56.3
H14C C14 H14F 141.1
H14D C14 H14F 109.5
H14E C14 H14F 109.5

loop_
_geom_bond_atom_site_label_1
_geom_bond_atom_site_label_2
_geom_bond_distance
O1 C9B 1.4338(17)
O1 H1O 0.8200
O2 C5 1.2224(18)
O3 C3A 1.3488(18)
O3 C2 1.4667(18)
O4 C10 1.4429(18)
O4 H4O 0.8200
N7 C6 1.333(2)
N7 C8 1.350(2)
C1 C9B 1.526(2)
C1 C2 1.542(2)
C1 H1A 0.9700
C1 H1B 0.9700
C10 C12 1.519(2)
C10 C11 1.521(2)
C10 C2 1.531(2)
C2 H2 0.9800
C12 H12A 0.9600
C12 H12B 0.9600
C12 H12C 0.9600
C3A C4 1.340(2)
C3A C9B 1.507(2)
C11 H11A 0.9600
C11 H11B 0.9600
C11 H11C 0.9600
C4 C5 1.454(2)
C4 C13 1.502(2)
C5A C6 1.390(2)
C5A C9A 1.392(2)
C5A C5 1.497(2)
C6 H6 0.9300
C8 C9 1.385(2)
C8 C14 1.503(2)
C9A C9 1.387(2)
C9A C9B 1.506(2)
C9 H9 0.9300
C13 H13A 0.9600
C13 H13B 0.9600
C13 H13C 0.9600
C13 H13D 0.9600
C13 H13E 0.9600
C13 H13F 0.9600
C14 H14A 0.9600
C14 H14B 0.9600
C14 H14C 0.9600
C14 H14D 0.9600
C14 H14E 0.9600
C14 H14F 0.9600

loop_
_geom_hbond_atom_site_label_D
_geom_hbond_atom_site_label_H
_geom_hbond_atom_site_label_A
_geom_hbond_distance_DH
_geom_hbond_distance_HA
_geom_hbond_distance_DA
_geom_hbond_angle_DHA
_geom_hbond_site_symmetry_A
O1 H1O O4 0.82 1.88 2.6821(15) 164.0 .
O4 H4O N7 0.82 2.01 2.8117(17) 165.8 2_545

loop_
_geom_torsion_atom_site_label_1
_geom_torsion_atom_site_label_2
_geom_torsion_atom_site_label_3
_geom_torsion_atom_site_label_4
_geom_torsion
C3A O3 C2 C10 126.62(14)
C3A O3 C2 C1 -0.39(16)
O4 C10 C2 O3 -73.02(15)
C12 C10 C2 O3 44.53(17)
C11 C10 C2 O3 166.12(13)
O4 C10 C2 C1 46.67(18)
C12 C10 C2 C1 164.22(14)
C11 C10 C2 C1 -74.19(17)
C9B C1 C2 O3 21.11(15)
C9B C1 C2 C10 -101.77(15)
C2 O3 C3A C4 160.69(15)
C2 O3 C3A C9B -21.40(17)
O3 C3A C4 C5 -170.83(14)
C9B C3A C4 C5 11.7(3)
O3 C3A C4 C13 5.8(3)
C9B C3A C4 C13 -171.72(15)
C3A C4 C5 O2 179.70(16)
C13 C4 C5 O2 2.9(2)
C3A C4 C5 C5A 3.2(2)
C13 C4 C5 C5A -173.57(14)
C6 C5A C5 O2 -2.4(2)
C9A C5A C5 O2 175.93(16)
C6 C5A C5 C4 174.14(15)
C9A C5A C5 C4 -7.5(2)
C8 N7 C6 C5A 0.5(2)
C9A C5A C6 N7 -2.0(2)
C5 C5A C6 N7 176.48(14)
C6 N7 C8 C9 1.2(2)
C6 N7 C8 C14 -178.66(15)
C6 C5A C9A C9 1.7(2)
C5 C5A C9A C9 -176.72(14)
C6 C5A C9A C9B 175.84(13)
C5 C5A C9A C9B -2.6(2)
N7 C8 C9 C9A -1.4(2)
C14 C8 C9 C9A 178.45(15)
C5A C9A C9 C8 -0.1(2)
C9B C9A C9 C8 -174.08(14)
C9 C9A C9B O1 71.24(17)
C5A C9A C9B O1 -102.68(15)
C9 C9A C9B C3A -171.33(14)
C5A C9A C9B C3A 14.7(2)
C9 C9A C9B C1 -54.2(2)
C5A C9A C9B C1 131.91(15)
C4 C3A C9B O1 94.29(19)
O3 C3A C9B O1 -83.50(15)
C4 C3A C9B C9A -20.8(2)
O3 C3A C9B C9A 161.46(13)
C4 C3A C9B C1 -148.46(16)
O3 C3A C9B C1 33.75(16)
C2 C1 C9B O1 83.10(14)
C2 C1 C9B C9A -154.97(13)
C2 C1 C9B C3A -31.83(14)
